data_4068894
loop_
_publ_author_name
'Doherty, Simon'
'Smyth, Catherine H.'
'Harriman, Anthony'
'Harrington, Ross W.'
'Clegg, William'

_publ_section_title
;
 Can a Butadiene-Based Architecture Compete with its Biaryl Counterpart in
 Asymmetric Catalysis? Enantiopure Me-CATPHOS, a Remarkably Efficient
 Ligand for Asymmetric Hydrogenation
;
_journal_issue 3
_journal_name_full Organometallics
_journal_page_first 888
_journal_paper_doi 10.1021/om801145v
_journal_volume 28
_journal_year 2009
_chemical_formula_moiety 'C58 H44 P2'
_chemical_formula_sum 'C58 H44 P2'
_chemical_formula_weight 802.87
_chemical_name_systematic
;
 ?
;
_space_group_IT_number 4
_symmetry_cell_setting monoclinic
_symmetry_space_group_name_Hall 'P 2yb'
_symmetry_space_group_name_H-M 'P 1 21 1'
_atom_sites_solution_hydrogens geom
_atom_sites_solution_primary direct
_atom_sites_solution_secondary difmap
_audit_creation_method SHELXL-97
_cell_angle_alpha 90.00
_cell_angle_beta 92.417(2)
_cell_angle_gamma 90.00
_cell_formula_units_Z 4
_cell_length_a 10.2668(2)
_cell_length_b 39.5599(6)
_cell_length_c 10.3939(2)
_cell_measurement_reflns_used 18279
_cell_measurement_temperature 150(2)
_cell_measurement_theta_max 62.26
_cell_measurement_theta_min 2.23
_cell_volume 4217.76(13)
_computing_cell_refinement CrysAlisPro
_computing_data_collection CrysAlisPro
_computing_data_reduction CrysAlisPro
_computing_molecular_graphics 'Bruker SHELXTL'
_computing_publication_material 'Bruker SHELXTL and local programs'
_computing_structure_refinement 'Bruker SHELXTL'
_computing_structure_solution 'Bruker SHELXTL'
_diffrn_ambient_temperature 150(2)
_diffrn_detector_area_resol_mean 10.3968
_diffrn_measured_fraction_theta_full 0.988
_diffrn_measured_fraction_theta_max 0.988
_diffrn_measurement_device_type 'Oxford Diffraction Gemini A Ultra diffractometer'
_diffrn_measurement_method 'thin-slice \w scans'
_diffrn_radiation_monochromator none
_diffrn_radiation_source 'sealed tube with Enhance Ultra optics'
_diffrn_radiation_type CuK\a
_diffrn_radiation_wavelength 1.54178
_diffrn_reflns_av_R_equivalents 0.0561
_diffrn_reflns_av_sigmaI/netI 0.0479
_diffrn_reflns_limit_h_max 11
_diffrn_reflns_limit_h_min -11
_diffrn_reflns_limit_k_max 45
_diffrn_reflns_limit_k_min -45
_diffrn_reflns_limit_l_max 11
_diffrn_reflns_limit_l_min -11
_diffrn_reflns_number 31603
_diffrn_reflns_theta_full 62.45
_diffrn_reflns_theta_max 62.45
_diffrn_reflns_theta_min 2.23
_diffrn_standards_number 0
_exptl_absorpt_coefficient_mu 1.233
_exptl_absorpt_correction_T_max 0.791
_exptl_absorpt_correction_T_min 0.773
_exptl_absorpt_correction_type multi-scan
_exptl_absorpt_process_details 'CrysAlisPro and Scalepack'
_exptl_crystal_colour colourless
_exptl_crystal_density_diffrn 1.264
_exptl_crystal_density_method 'not measured'
_exptl_crystal_description block
_exptl_crystal_F_000 1688
_exptl_crystal_size_max 0.22
_exptl_crystal_size_mid 0.20
_exptl_crystal_size_min 0.20
_refine_diff_density_max 0.406
_refine_diff_density_min -0.304
_refine_diff_density_rms 0.052
_refine_ls_abs_structure_details 'Flack H D (1983), Acta Cryst. A39, 876-881'
_refine_ls_abs_structure_Flack 0.069(17)
_refine_ls_extinction_method none
_refine_ls_goodness_of_fit_ref 1.039
_refine_ls_hydrogen_treatment constr
_refine_ls_matrix_type full
_refine_ls_number_parameters 1085
_refine_ls_number_reflns 12761
_refine_ls_number_restraints 1
_refine_ls_restrained_S_all 1.039
_refine_ls_R_factor_all 0.0595
_refine_ls_R_factor_gt 0.0511
_refine_ls_shift/su_max 0.001
_refine_ls_shift/su_mean 0.000
_refine_ls_structure_factor_coef Fsqd
_refine_ls_weighting_details 'calc w=1/[\s^2^(Fo^2^)+(0.0618P)^2^+3.8280P] where P=(Fo^2^+2Fc^2^)/3'
_refine_ls_weighting_scheme calc
_refine_ls_wR_factor_gt 0.1246
_refine_ls_wR_factor_ref 0.1296
_reflns_number_gt 11481
_reflns_number_total 12761
_reflns_threshold_expression I>2\s(I)
_cod_data_source_file om801145v_si_002.cif
_cod_data_source_block sd259_compound_2
_cod_original_sg_symbol_H-M 'P 21'
_cod_database_code 4068894

loop_
_symmetry_equiv_pos_as_xyz
'x, y, z'
'-x, y+1/2, -z'

loop_
_atom_site_label
_atom_site_type_symbol
_atom_site_fract_x
_atom_site_fract_y
_atom_site_fract_z
_atom_site_U_iso_or_equiv
_atom_site_adp_type
_atom_site_occupancy
_atom_site_symmetry_multiplicity
_atom_site_calc_flag
_atom_site_refinement_flags
P3 P 0.63563(9) 0.19068(2) 0.77484(9) 0.0261(2) Uani 1 1 d .
P4 P 0.35676(9) 0.13046(3) 0.62546(10) 0.0282(2) Uani 1 1 d .
C59 C 0.6374(3) 0.14859(10) 0.8478(4) 0.0267(8) Uani 1 1 d .
C60 C 0.6301(3) 0.12056(9) 0.7775(4) 0.0230(8) Uani 1 1 d .
C61 C 0.6246(3) 0.12025(9) 0.6344(3) 0.0233(8) Uani 1 1 d .
C62 C 0.5164(3) 0.12364(9) 0.5586(4) 0.0257(8) Uani 1 1 d .
C63 C 0.5427(4) 0.12506(10) 0.4145(3) 0.0258(8) Uani 1 1 d .
H63A H 0.4616 0.1281 0.3590 0.031 Uiso 1 1 calc R
C64 C 0.6166(4) 0.09315(9) 0.3836(4) 0.0252(8) Uani 1 1 d .
C65 C 0.5860(4) 0.07019(10) 0.2848(4) 0.0298(9) Uani 1 1 d .
H65A H 0.5099 0.0732 0.2307 0.036 Uiso 1 1 calc R
C66 C 0.6681(4) 0.04290(10) 0.2667(4) 0.0353(10) Uani 1 1 d .
H66A H 0.6483 0.0272 0.1995 0.042 Uiso 1 1 calc R
C67 C 0.7785(4) 0.03833(11) 0.3458(4) 0.0377(10) Uani 1 1 d .
H67A H 0.8336 0.0194 0.3332 0.045 Uiso 1 1 calc R
C68 C 0.8090(4) 0.06130(10) 0.4434(4) 0.0311(9) Uani 1 1 d .
H68A H 0.8848 0.0581 0.4977 0.037 Uiso 1 1 calc R
C69 C 0.7299(4) 0.08844(9) 0.4613(4) 0.0259(8) Uani 1 1 d .
C70 C 0.7528(3) 0.11708(9) 0.5594(4) 0.0240(8) Uani 1 1 d .
C71 C 0.7529(4) 0.14931(10) 0.4782(4) 0.0264(8) Uani 1 1 d .
C72 C 0.8516(4) 0.17286(10) 0.4769(4) 0.0292(9) Uani 1 1 d .
H72A H 0.9286 0.1700 0.5296 0.035 Uiso 1 1 calc R
C73 C 0.8369(4) 0.20104(10) 0.3969(4) 0.0346(10) Uani 1 1 d .
H73A H 0.9045 0.2174 0.3958 0.042 Uiso 1 1 calc R
C74 C 0.7264(4) 0.20543(10) 0.3199(4) 0.0350(9) Uani 1 1 d .
H74A H 0.7180 0.2246 0.2654 0.042 Uiso 1 1 calc R
C75 C 0.6262(4) 0.18153(10) 0.3222(4) 0.0290(9) Uani 1 1 d .
H75A H 0.5491 0.1845 0.2696 0.035 Uiso 1 1 calc R
C76 C 0.6403(4) 0.15369(10) 0.4011(3) 0.0253(8) Uani 1 1 d .
C77 C 0.8745(4) 0.11229(10) 0.6459(4) 0.0297(9) Uani 1 1 d .
H77A H 0.9510 0.1108 0.5928 0.044 Uiso 1 1 calc R
H77B H 0.8666 0.0914 0.6957 0.044 Uiso 1 1 calc R
H77C H 0.8844 0.1316 0.7047 0.044 Uiso 1 1 calc R
C78 C 0.6176(4) 0.05549(10) 0.7719(4) 0.0312(9) Uani 1 1 d .
H78A H 0.5394 0.0563 0.7145 0.047 Uiso 1 1 calc R
H78B H 0.6138 0.0356 0.8278 0.047 Uiso 1 1 calc R
H78C H 0.6952 0.0541 0.7203 0.047 Uiso 1 1 calc R
C79 C 0.6245(4) 0.08726(9) 0.8539(4) 0.0249(8) Uani 1 1 d .
C80 C 0.5048(4) 0.09184(10) 0.9370(4) 0.0262(8) Uani 1 1 d .
C81 C 0.4003(4) 0.07020(10) 0.9447(4) 0.0301(9) Uani 1 1 d .
H81A H 0.3989 0.0494 0.8990 0.036 Uiso 1 1 calc R
C82 C 0.2976(4) 0.07900(11) 1.0194(4) 0.0364(10) Uani 1 1 d .
H82A H 0.2253 0.0641 1.0248 0.044 Uiso 1 1 calc R
C83 C 0.2985(4) 0.10885(11) 1.0859(4) 0.0361(10) Uani 1 1 d .
H83A H 0.2260 0.1147 1.1351 0.043 Uiso 1 1 calc R
C84 C 0.4039(4) 0.13067(11) 1.0825(4) 0.0295(8) Uani 1 1 d .
H84A H 0.4052 0.1512 1.1299 0.035 Uiso 1 1 calc R
C85 C 0.5079(4) 0.12176(10) 1.0076(4) 0.0255(8) Uani 1 1 d .
C86 C 0.6322(3) 0.14189(9) 0.9928(4) 0.0241(8) Uani 1 1 d .
H86A H 0.6354 0.1630 1.0455 0.029 Uiso 1 1 calc R
C87 C 0.7435(3) 0.11751(10) 1.0276(4) 0.0264(8) Uani 1 1 d .
C88 C 0.8379(4) 0.12164(11) 1.1259(4) 0.0321(9) Uani 1 1 d .
H88A H 0.8387 0.1414 1.1781 0.039 Uiso 1 1 calc R
C89 C 0.9305(4) 0.09687(12) 1.1467(4) 0.0368(10) Uani 1 1 d .
H89A H 0.9948 0.0994 1.2144 0.044 Uiso 1 1 calc R
C90 C 0.9305(4) 0.06846(11) 1.0701(4) 0.0338(10) Uani 1 1 d .
H90A H 0.9959 0.0517 1.0843 0.041 Uiso 1 1 calc R
C91 C 0.8354(4) 0.06412(10) 0.9720(4) 0.0310(9) Uani 1 1 d .
H91A H 0.8357 0.0446 0.9190 0.037 Uiso 1 1 calc R
C92 C 0.7407(4) 0.08848(10) 0.9526(4) 0.0255(8) Uani 1 1 d .
C93 C 0.5590(4) 0.21496(9) 0.9024(4) 0.0279(8) Uani 1 1 d .
C94 C 0.6225(4) 0.24018(10) 0.9739(4) 0.0332(9) Uani 1 1 d .
H94A H 0.7111 0.2454 0.9595 0.040 Uiso 1 1 calc R
C95 C 0.5554(4) 0.25794(11) 1.0674(4) 0.0367(10) Uani 1 1 d .
H95A H 0.5974 0.2759 1.1133 0.044 Uiso 1 1 calc R
C96 C 0.4299(4) 0.24948(10) 1.0926(4) 0.0350(9) Uani 1 1 d .
H96A H 0.3861 0.2608 1.1588 0.042 Uiso 1 1 calc R
C97 C 0.3665(4) 0.22411(11) 1.0205(5) 0.0406(10) Uani 1 1 d .
H97A H 0.2790 0.2183 1.0370 0.049 Uiso 1 1 calc R
C98 C 0.4311(4) 0.20743(11) 0.9253(4) 0.0341(9) Uani 1 1 d .
H98A H 0.3868 0.1906 0.8751 0.041 Uiso 1 1 calc R
C99 C 0.8078(4) 0.20390(10) 0.7894(4) 0.0303(9) Uani 1 1 d .
C100 C 0.9051(4) 0.18570(11) 0.8559(4) 0.0383(10) Uani 1 1 d .
H10B H 0.8825 0.1672 0.9089 0.046 Uiso 1 1 calc R
C101 C 1.0348(4) 0.19446(13) 0.8450(5) 0.0495(12) Uani 1 1 d .
H10C H 1.1009 0.1814 0.8880 0.059 Uiso 1 1 calc R
C102 C 1.0687(5) 0.22178(14) 0.7730(6) 0.0548(14) Uani 1 1 d .
H10D H 1.1579 0.2276 0.7659 0.066 Uiso 1 1 calc R
C103 C 0.9724(5) 0.24076(13) 0.7107(5) 0.0494(12) Uani 1 1 d .
H10E H 0.9951 0.2602 0.6627 0.059 Uiso 1 1 calc R
C104 C 0.8430(5) 0.23160(11) 0.7180(4) 0.0409(11) Uani 1 1 d .
H10F H 0.7776 0.2445 0.6734 0.049 Uiso 1 1 calc R
C105 C 0.2889(4) 0.15932(10) 0.5016(4) 0.0317(9) Uani 1 1 d .
C106 C 0.3414(5) 0.19155(12) 0.5009(5) 0.0440(11) Uani 1 1 d .
H10G H 0.4084 0.1974 0.5628 0.053 Uiso 1 1 calc R
C107 C 0.2982(5) 0.21544(13) 0.4119(5) 0.0536(13) Uani 1 1 d .
H10H H 0.3354 0.2374 0.4133 0.064 Uiso 1 1 calc R
C108 C 0.2018(5) 0.20743(14) 0.3216(5) 0.0494(12) Uani 1 1 d .
H10I H 0.1724 0.2238 0.2601 0.059 Uiso 1 1 calc R
C109 C 0.1480(5) 0.17570(15) 0.3207(5) 0.0499(13) Uani 1 1 d .
H10J H 0.0811 0.1701 0.2585 0.060 Uiso 1 1 calc R
C110 C 0.1913(4) 0.15151(13) 0.4110(4) 0.0418(11) Uani 1 1 d .
H11A H 0.1532 0.1296 0.4100 0.050 Uiso 1 1 calc R
C111 C 0.2720(4) 0.09022(11) 0.5889(4) 0.0338(9) Uani 1 1 d .
C112 C 0.2825(4) 0.07136(12) 0.4774(5) 0.0455(11) Uani 1 1 d .
H11B H 0.3354 0.0793 0.4110 0.055 Uiso 1 1 calc R
C113 C 0.2166(5) 0.04118(14) 0.4622(6) 0.0609(15) Uani 1 1 d .
H11C H 0.2241 0.0286 0.3850 0.073 Uiso 1 1 calc R
C114 C 0.1400(5) 0.02902(13) 0.5573(6) 0.0548(14) Uani 1 1 d .
H11D H 0.0952 0.0081 0.5466 0.066 Uiso 1 1 calc R
C115 C 0.1293(4) 0.04747(13) 0.6676(5) 0.0497(13) Uani 1 1 d .
H11E H 0.0777 0.0391 0.7344 0.060 Uiso 1 1 calc R
C116 C 0.1923(4) 0.07783(12) 0.6830(5) 0.0402(11) Uani 1 1 d .
H11F H 0.1813 0.0906 0.7592 0.048 Uiso 1 1 calc R
P1 P 0.29054(9) 0.33319(2) 1.00734(10) 0.0273(2) Uani 1 1 d .
P2 P 0.44078(10) 0.38938(3) 1.28162(10) 0.0293(2) Uani 1 1 d .
C1 C 0.2194(4) 0.37562(9) 1.0113(3) 0.0263(8) Uani 1 1 d .
C2 C 0.2942(4) 0.40285(10) 1.0159(3) 0.0254(8) Uani 1 1 d .
C3 C 0.4382(4) 0.40207(9) 1.0200(4) 0.0250(8) Uani 1 1 d .
C4 C 0.5139(4) 0.39776(9) 1.1271(4) 0.0256(8) Uani 1 1 d .
C5 C 0.0741(4) 0.38372(9) 1.0208(4) 0.0270(8) Uani 1 1 d .
H5A H 0.0179 0.3631 1.0190 0.032 Uiso 1 1 calc R
C6 C 0.0646(4) 0.40408(11) 1.1444(4) 0.0302(9) Uani 1 1 d .
C7 C -0.0085(4) 0.39599(11) 1.2488(4) 0.0338(9) Uani 1 1 d .
H7A H -0.0598 0.3760 1.2485 0.041 Uiso 1 1 calc R
C8 C -0.0055(4) 0.41765(13) 1.3543(4) 0.0442(11) Uani 1 1 d .
H8A H -0.0546 0.4123 1.4270 0.053 Uiso 1 1 calc R
C9 C 0.0679(4) 0.44673(13) 1.3547(4) 0.0430(11) Uani 1 1 d .
H9A H 0.0670 0.4616 1.4265 0.052 Uiso 1 1 calc R
C10 C 0.1435(4) 0.45460(11) 1.2507(4) 0.0387(10) Uani 1 1 d .
H10A H 0.1956 0.4745 1.2518 0.046 Uiso 1 1 calc R
C11 C 0.1415(4) 0.43301(10) 1.1455(4) 0.0309(9) Uani 1 1 d .
C12 C 0.2212(4) 0.43700(10) 1.0256(4) 0.0289(9) Uani 1 1 d .
C13 C 0.1169(4) 0.43668(10) 0.9145(4) 0.0279(8) Uani 1 1 d .
C14 C 0.0961(4) 0.46176(11) 0.8224(4) 0.0351(10) Uani 1 1 d .
H14A H 0.1502 0.4812 0.8227 0.042 Uiso 1 1 calc R
C15 C -0.0036(4) 0.45817(12) 0.7306(4) 0.0373(10) Uani 1 1 d .
H15A H -0.0184 0.4753 0.6677 0.045 Uiso 1 1 calc R
C16 C -0.0827(4) 0.42970(12) 0.7292(4) 0.0369(10) Uani 1 1 d .
H16A H -0.1516 0.4276 0.6657 0.044 Uiso 1 1 calc R
C17 C -0.0620(4) 0.40438(11) 0.8195(4) 0.0322(9) Uani 1 1 d .
H17A H -0.1154 0.3848 0.8183 0.039 Uiso 1 1 calc R
C18 C 0.0393(4) 0.40823(10) 0.9126(4) 0.0271(8) Uani 1 1 d .
C19 C 0.3078(4) 0.46796(10) 1.0277(4) 0.0356(10) Uani 1 1 d .
H19A H 0.2539 0.4883 1.0333 0.053 Uiso 1 1 calc R
H19B H 0.3564 0.4687 0.9486 0.053 Uiso 1 1 calc R
H19C H 0.3690 0.4669 1.1025 0.053 Uiso 1 1 calc R
C20 C 0.4297(4) 0.41042(11) 0.7733(4) 0.0339(9) Uani 1 1 d .
H20A H 0.4850 0.4141 0.7000 0.051 Uiso 1 1 calc R
H20B H 0.3719 0.4299 0.7827 0.051 Uiso 1 1 calc R
H20C H 0.3773 0.3900 0.7586 0.051 Uiso 1 1 calc R
C21 C 0.5150(4) 0.40620(10) 0.8954(4) 0.0284(9) Uani 1 1 d .
C22 C 0.6012(4) 0.37449(10) 0.8935(4) 0.0276(8) Uani 1 1 d .
C23 C 0.6078(4) 0.35181(11) 0.7925(4) 0.0334(9) Uani 1 1 d .
H23A H 0.5562 0.3549 0.7154 0.040 Uiso 1 1 calc R
C24 C 0.6922(4) 0.32421(11) 0.8068(4) 0.0388(10) Uani 1 1 d .
H24A H 0.6982 0.3085 0.7382 0.047 Uiso 1 1 calc R
C25 C 0.7667(4) 0.31939(10) 0.9183(5) 0.0374(10) Uani 1 1 d .
H25A H 0.8234 0.3005 0.9262 0.045 Uiso 1 1 calc R
C26 C 0.7592(4) 0.34218(10) 1.0198(4) 0.0306(9) Uani 1 1 d .
H26A H 0.8093 0.3388 1.0976 0.037 Uiso 1 1 calc R
C27 C 0.6781(4) 0.36971(10) 1.0056(4) 0.0266(8) Uani 1 1 d .
C28 C 0.6593(4) 0.39766(10) 1.1035(4) 0.0289(9) Uani 1 1 d .
H28A H 0.7146 0.3946 1.1842 0.035 Uiso 1 1 calc R
C29 C 0.6881(4) 0.43064(10) 1.0331(4) 0.0277(8) Uani 1 1 d .
C30 C 0.7796(4) 0.45476(10) 1.0721(4) 0.0339(9) Uani 1 1 d .
H30A H 0.8336 0.4514 1.1475 0.041 Uiso 1 1 calc R
C31 C 0.7908(4) 0.48371(11) 0.9994(5) 0.0399(10) Uani 1 1 d .
H31A H 0.8535 0.5003 1.0247 0.048 Uiso 1 1 calc R
C32 C 0.7111(4) 0.48884(11) 0.8892(5) 0.0422(11) Uani 1 1 d .
H32A H 0.7186 0.5090 0.8407 0.051 Uiso 1 1 calc R
C33 C 0.6210(4) 0.46453(10) 0.8506(4) 0.0346(9) Uani 1 1 d .
H33A H 0.5679 0.4677 0.7745 0.041 Uiso 1 1 calc R
C34 C 0.6086(4) 0.43543(10) 0.9234(4) 0.0302(9) Uani 1 1 d .
C35 C 0.1621(4) 0.30916(10) 1.0845(4) 0.0324(9) Uani 1 1 d .
C36 C 0.0925(4) 0.28281(10) 1.0264(5) 0.0364(10) Uani 1 1 d .
H36A H 0.1103 0.2764 0.9408 0.044 Uiso 1 1 calc R
C37 C -0.0016(4) 0.26588(11) 1.0904(5) 0.0464(12) Uani 1 1 d .
H37A H -0.0470 0.2475 1.0502 0.056 Uiso 1 1 calc R
C38 C -0.0299(5) 0.27563(12) 1.2134(5) 0.0480(13) Uani 1 1 d .
H38A H -0.0972 0.2645 1.2569 0.058 Uiso 1 1 calc R
C39 C 0.0379(4) 0.30108(12) 1.2726(5) 0.0451(11) Uani 1 1 d .
H39A H 0.0181 0.3075 1.3576 0.054 Uiso 1 1 calc R
C40 C 0.1357(4) 0.31778(11) 1.2106(4) 0.0378(10) Uani 1 1 d .
H40A H 0.1847 0.3351 1.2539 0.045 Uiso 1 1 calc R
C41 C 0.2676(4) 0.32099(10) 0.8366(4) 0.0324(9) Uani 1 1 d .
C42 C 0.1814(5) 0.33669(13) 0.7493(5) 0.0521(13) Uani 1 1 d .
H42A H 0.1246 0.3538 0.7780 0.063 Uiso 1 1 calc R
C43 C 0.1776(6) 0.32772(14) 0.6219(5) 0.0627(16) Uani 1 1 d .
H43A H 0.1184 0.3389 0.5634 0.075 Uiso 1 1 calc R
C44 C 0.2578(6) 0.30283(14) 0.5771(5) 0.0586(14) Uani 1 1 d .
H44A H 0.2552 0.2968 0.4885 0.070 Uiso 1 1 calc R
C45 C 0.3425(5) 0.28679(13) 0.6652(5) 0.0492(12) Uani 1 1 d .
H45A H 0.3967 0.2690 0.6369 0.059 Uiso 1 1 calc R
C46 C 0.3492(4) 0.29616(11) 0.7918(4) 0.0356(10) Uani 1 1 d .
H46A H 0.4104 0.2855 0.8497 0.043 Uiso 1 1 calc R
C47 C 0.4635(4) 0.43012(10) 1.3644(4) 0.0323(9) Uani 1 1 d .
C48 C 0.3818(4) 0.43701(11) 1.4641(4) 0.0378(10) Uani 1 1 d .
H48A H 0.3239 0.4200 1.4921 0.045 Uiso 1 1 calc R
C49 C 0.3838(5) 0.46845(12) 1.5233(4) 0.0453(11) Uani 1 1 d .
H49A H 0.3270 0.4729 1.5910 0.054 Uiso 1 1 calc R
C50 C 0.4674(5) 0.49307(11) 1.4846(4) 0.0407(11) Uani 1 1 d .
H50A H 0.4690 0.5145 1.5255 0.049 Uiso 1 1 calc R
C51 C 0.5491(5) 0.48647(12) 1.3859(5) 0.0444(11) Uani 1 1 d .
H51A H 0.6070 0.5035 1.3583 0.053 Uiso 1 1 calc R
C52 C 0.5470(4) 0.45536(11) 1.3274(4) 0.0387(10) Uani 1 1 d .
H52A H 0.6044 0.4511 1.2599 0.046 Uiso 1 1 calc R
C53 C 0.5680(4) 0.36217(11) 1.3584(4) 0.0318(9) Uani 1 1 d .
C54 C 0.6693(4) 0.37377(13) 1.4397(4) 0.0403(10) Uani 1 1 d .
H54A H 0.6765 0.3972 1.4594 0.048 Uiso 1 1 calc R
C55 C 0.7594(5) 0.35113(14) 1.4918(5) 0.0494(12) Uani 1 1 d .
H55A H 0.8296 0.3592 1.5458 0.059 Uiso 1 1 calc R
C56 C 0.7491(5) 0.31738(16) 1.4669(5) 0.0566(15) Uani 1 1 d .
H56A H 0.8114 0.3021 1.5039 0.068 Uiso 1 1 calc R
C57 C 0.6478(6) 0.30554(14) 1.3876(5) 0.0618(15) Uani 1 1 d .
H57A H 0.6399 0.2821 1.3697 0.074 Uiso 1 1 calc R
C58 C 0.5576(5) 0.32818(13) 1.3342(5) 0.0505(12) Uani 1 1 d .
H58A H 0.4875 0.3200 1.2802 0.061 Uiso 1 1 calc R

loop_
_atom_site_aniso_label
_atom_site_aniso_U_11
_atom_site_aniso_U_22
_atom_site_aniso_U_33
_atom_site_aniso_U_23
_atom_site_aniso_U_13
_atom_site_aniso_U_12
P3 0.0287(5) 0.0239(5) 0.0257(5) 0.0001(4) 0.0021(4) -0.0020(4)
P4 0.0243(5) 0.0336(5) 0.0269(5) -0.0012(4) 0.0033(4) 0.0005(4)
C59 0.0192(19) 0.028(2) 0.033(2) -0.0008(17) -0.0013(16) -0.0021(14)
C60 0.0119(17) 0.028(2) 0.029(2) -0.0029(16) 0.0033(14) 0.0009(13)
C61 0.026(2) 0.0232(19) 0.0205(19) -0.0007(15) 0.0031(15) -0.0004(14)
C62 0.027(2) 0.022(2) 0.028(2) 0.0024(16) 0.0053(16) -0.0046(15)
C63 0.029(2) 0.031(2) 0.0173(18) -0.0020(15) 0.0010(15) 0.0020(15)
C64 0.030(2) 0.027(2) 0.0194(19) 0.0036(15) 0.0056(15) -0.0029(15)
C65 0.036(2) 0.034(2) 0.020(2) 0.0031(17) 0.0047(16) -0.0029(17)
C66 0.048(3) 0.030(2) 0.029(2) -0.0050(17) 0.0114(19) -0.0017(18)
C67 0.046(3) 0.031(2) 0.037(3) 0.0011(18) 0.013(2) 0.0079(18)
C68 0.033(2) 0.035(2) 0.026(2) 0.0031(17) 0.0046(17) 0.0047(17)
C69 0.031(2) 0.026(2) 0.021(2) 0.0056(16) 0.0078(16) 0.0006(15)
C70 0.024(2) 0.026(2) 0.022(2) 0.0003(15) 0.0039(15) 0.0012(15)
C71 0.028(2) 0.030(2) 0.022(2) -0.0056(16) 0.0066(15) 0.0020(16)
C72 0.027(2) 0.033(2) 0.029(2) -0.0024(17) 0.0062(16) -0.0017(16)
C73 0.037(2) 0.026(2) 0.041(3) 0.0026(18) 0.0081(19) -0.0078(17)
C74 0.046(3) 0.025(2) 0.034(2) 0.0038(17) 0.0043(19) -0.0012(17)
C75 0.035(2) 0.029(2) 0.023(2) -0.0012(16) 0.0033(16) 0.0046(16)
C76 0.028(2) 0.030(2) 0.0186(19) -0.0034(16) 0.0071(15) 0.0043(15)
C77 0.026(2) 0.033(2) 0.030(2) 0.0007(17) 0.0004(16) 0.0039(16)
C78 0.036(2) 0.026(2) 0.032(2) -0.0017(17) 0.0044(18) -0.0002(16)
C79 0.026(2) 0.025(2) 0.023(2) 0.0008(16) 0.0002(15) -0.0001(15)
C80 0.024(2) 0.030(2) 0.024(2) 0.0057(16) -0.0059(15) 0.0006(15)
C81 0.029(2) 0.035(2) 0.027(2) 0.0052(17) -0.0013(16) -0.0047(16)
C82 0.028(2) 0.041(3) 0.040(3) 0.0076(19) 0.0029(18) -0.0076(17)
C83 0.023(2) 0.049(3) 0.037(3) 0.004(2) 0.0055(17) 0.0015(17)
C84 0.025(2) 0.039(2) 0.024(2) 0.0016(17) 0.0017(15) 0.0000(17)
C85 0.0231(19) 0.033(2) 0.0200(19) 0.0054(16) -0.0003(14) 0.0008(15)
C86 0.024(2) 0.027(2) 0.022(2) -0.0037(15) 0.0042(15) -0.0020(14)
C87 0.0193(19) 0.035(2) 0.026(2) 0.0051(17) 0.0061(15) -0.0025(15)
C88 0.026(2) 0.047(3) 0.023(2) 0.0004(18) 0.0050(16) -0.0079(17)
C89 0.020(2) 0.056(3) 0.034(2) 0.009(2) -0.0034(17) -0.0022(18)
C90 0.021(2) 0.042(2) 0.039(2) 0.012(2) 0.0010(17) 0.0055(17)
C91 0.028(2) 0.031(2) 0.035(2) 0.0035(17) 0.0109(17) 0.0013(16)
C92 0.0207(19) 0.030(2) 0.026(2) 0.0042(16) 0.0048(15) -0.0027(15)
C93 0.033(2) 0.024(2) 0.026(2) 0.0028(16) -0.0016(16) 0.0027(16)
C94 0.038(2) 0.032(2) 0.029(2) 0.0019(17) -0.0021(18) -0.0012(17)
C95 0.049(3) 0.031(2) 0.030(2) -0.0025(18) -0.0011(19) 0.0027(18)
C96 0.043(3) 0.030(2) 0.033(2) 0.0024(18) 0.0072(18) 0.0094(18)
C97 0.039(2) 0.036(2) 0.048(3) 0.002(2) 0.010(2) 0.0038(18)
C98 0.032(2) 0.032(2) 0.038(2) -0.0013(19) -0.0047(18) -0.0010(17)
C99 0.038(2) 0.0229(19) 0.030(2) -0.0053(16) 0.0083(17) -0.0071(16)
C100 0.036(2) 0.037(2) 0.042(3) -0.002(2) 0.0012(19) -0.0063(18)
C101 0.031(2) 0.058(3) 0.060(3) -0.007(3) -0.004(2) -0.007(2)
C102 0.041(3) 0.060(3) 0.065(4) -0.018(3) 0.014(2) -0.022(2)
C103 0.052(3) 0.048(3) 0.049(3) -0.001(2) 0.019(2) -0.025(2)
C104 0.046(3) 0.034(2) 0.043(3) -0.005(2) 0.007(2) -0.0057(19)
C105 0.029(2) 0.038(2) 0.029(2) 0.0035(18) 0.0040(17) 0.0117(17)
C106 0.049(3) 0.039(3) 0.043(3) -0.001(2) -0.005(2) 0.008(2)
C107 0.064(3) 0.042(3) 0.054(3) 0.000(2) 0.003(3) 0.014(2)
C108 0.055(3) 0.056(3) 0.037(3) 0.009(2) 0.003(2) 0.025(2)
C109 0.036(3) 0.080(4) 0.034(3) 0.004(2) -0.001(2) 0.016(2)
C110 0.031(2) 0.057(3) 0.038(3) 0.001(2) 0.0018(19) 0.004(2)
C111 0.019(2) 0.043(2) 0.039(2) 0.004(2) -0.0019(17) -0.0034(16)
C112 0.039(3) 0.050(3) 0.048(3) -0.013(2) 0.005(2) -0.009(2)
C113 0.048(3) 0.052(3) 0.082(4) -0.021(3) 0.009(3) -0.011(2)
C114 0.033(3) 0.042(3) 0.088(4) 0.002(3) -0.010(3) -0.005(2)
C115 0.033(3) 0.059(3) 0.057(3) 0.024(3) -0.005(2) -0.005(2)
C116 0.026(2) 0.053(3) 0.040(3) 0.009(2) -0.0066(18) -0.0016(19)
P1 0.0257(5) 0.0257(5) 0.0304(6) -0.0023(4) 0.0007(4) 0.0008(4)
P2 0.0292(5) 0.0326(5) 0.0262(5) -0.0001(4) 0.0030(4) -0.0013(4)
C1 0.031(2) 0.030(2) 0.0173(19) -0.0032(15) -0.0009(15) -0.0008(16)
C2 0.031(2) 0.029(2) 0.0164(19) 0.0008(15) 0.0009(15) 0.0003(16)
C3 0.031(2) 0.0201(18) 0.024(2) -0.0037(15) 0.0020(16) 0.0006(15)
C4 0.027(2) 0.027(2) 0.024(2) -0.0018(15) 0.0081(15) -0.0018(15)
C5 0.025(2) 0.026(2) 0.031(2) -0.0023(16) 0.0018(16) -0.0007(15)
C6 0.021(2) 0.042(2) 0.027(2) -0.0002(18) 0.0004(16) 0.0082(16)
C7 0.023(2) 0.045(3) 0.033(2) 0.0057(19) 0.0020(16) 0.0069(17)
C8 0.038(3) 0.063(3) 0.032(3) -0.002(2) 0.0035(19) 0.013(2)
C9 0.042(3) 0.059(3) 0.028(2) -0.011(2) 0.0024(19) 0.016(2)
C10 0.035(2) 0.037(2) 0.043(3) -0.009(2) -0.005(2) 0.0126(18)
C11 0.026(2) 0.031(2) 0.035(2) -0.0015(18) -0.0056(17) 0.0087(16)
C12 0.027(2) 0.031(2) 0.028(2) 0.0002(17) -0.0004(16) 0.0039(16)
C13 0.024(2) 0.031(2) 0.029(2) -0.0029(17) 0.0041(16) 0.0023(15)
C14 0.031(2) 0.034(2) 0.041(3) 0.0062(19) 0.0048(18) 0.0013(17)
C15 0.033(2) 0.049(3) 0.030(2) 0.0135(19) 0.0034(18) 0.0062(19)
C16 0.025(2) 0.058(3) 0.027(2) 0.002(2) -0.0021(17) 0.0054(19)
C17 0.020(2) 0.038(2) 0.038(2) -0.0022(19) 0.0038(17) 0.0005(16)
C18 0.023(2) 0.032(2) 0.026(2) -0.0019(16) 0.0048(16) 0.0031(15)
C19 0.035(2) 0.027(2) 0.044(3) -0.0013(18) -0.0015(19) -0.0003(17)
C20 0.032(2) 0.044(3) 0.025(2) 0.0007(18) -0.0003(17) -0.0003(18)
C21 0.0214(19) 0.033(2) 0.031(2) 0.0015(17) 0.0002(16) 0.0002(16)
C22 0.0208(19) 0.028(2) 0.034(2) 0.0010(17) 0.0051(16) -0.0058(15)
C23 0.031(2) 0.040(2) 0.030(2) -0.0020(18) 0.0053(17) -0.0056(17)
C24 0.038(2) 0.037(2) 0.042(3) -0.0078(19) 0.013(2) -0.0039(18)
C25 0.029(2) 0.028(2) 0.056(3) 0.004(2) 0.009(2) 0.0019(16)
C26 0.033(2) 0.028(2) 0.030(2) 0.0044(17) 0.0025(17) -0.0008(16)
C27 0.0215(19) 0.033(2) 0.026(2) 0.0005(17) 0.0073(15) -0.0052(15)
C28 0.0228(19) 0.036(2) 0.028(2) 0.0024(17) -0.0007(15) 0.0005(16)
C29 0.0210(19) 0.030(2) 0.032(2) -0.0022(17) 0.0090(16) 0.0003(15)
C30 0.026(2) 0.035(2) 0.040(3) -0.0021(19) 0.0037(17) -0.0012(16)
C31 0.033(2) 0.031(2) 0.057(3) 0.000(2) 0.006(2) -0.0077(18)
C32 0.042(3) 0.032(2) 0.053(3) 0.005(2) 0.014(2) -0.0047(19)
C33 0.034(2) 0.037(2) 0.033(2) 0.0072(19) 0.0032(18) 0.0035(18)
C34 0.021(2) 0.034(2) 0.036(2) 0.0022(18) 0.0087(17) 0.0016(16)
C35 0.028(2) 0.024(2) 0.045(3) 0.0088(18) 0.0002(18) 0.0031(16)
C36 0.029(2) 0.030(2) 0.049(3) -0.0035(19) -0.0071(19) 0.0005(17)
C37 0.035(3) 0.032(2) 0.071(4) 0.008(2) -0.012(2) -0.0057(18)
C38 0.036(3) 0.039(3) 0.068(4) 0.026(2) 0.002(2) -0.002(2)
C39 0.041(3) 0.050(3) 0.045(3) 0.012(2) 0.006(2) 0.003(2)
C40 0.038(2) 0.036(2) 0.039(3) 0.0044(19) -0.0001(19) -0.0013(18)
C41 0.031(2) 0.030(2) 0.037(2) -0.0043(17) 0.0037(17) -0.0031(16)
C42 0.059(3) 0.054(3) 0.042(3) -0.012(2) -0.013(2) 0.022(2)
C43 0.079(4) 0.060(3) 0.047(3) -0.011(3) -0.023(3) 0.030(3)
C44 0.073(4) 0.065(3) 0.037(3) -0.016(2) -0.002(3) 0.013(3)
C45 0.059(3) 0.052(3) 0.038(3) -0.011(2) 0.008(2) 0.009(2)
C46 0.034(2) 0.037(2) 0.037(3) 0.0045(19) 0.0056(18) 0.0030(17)
C47 0.034(2) 0.034(2) 0.029(2) -0.0017(17) -0.0014(17) 0.0044(17)
C48 0.047(3) 0.039(2) 0.027(2) 0.0031(18) -0.0035(19) 0.0013(19)
C49 0.060(3) 0.043(3) 0.033(3) 0.000(2) 0.003(2) 0.015(2)
C50 0.057(3) 0.034(2) 0.031(2) -0.0043(18) -0.002(2) 0.004(2)
C51 0.050(3) 0.038(3) 0.046(3) -0.002(2) 0.003(2) -0.005(2)
C52 0.040(3) 0.040(3) 0.036(3) -0.0058(19) 0.0043(19) 0.0009(19)
C53 0.033(2) 0.041(2) 0.022(2) 0.0023(17) 0.0086(16) 0.0050(17)
C54 0.038(2) 0.052(3) 0.031(2) 0.006(2) 0.0033(19) 0.002(2)
C55 0.042(3) 0.063(3) 0.043(3) 0.020(2) 0.005(2) 0.009(2)
C56 0.058(3) 0.080(4) 0.033(3) 0.017(3) 0.015(2) 0.033(3)
C57 0.089(4) 0.046(3) 0.052(3) 0.003(2) 0.011(3) 0.028(3)
C58 0.067(3) 0.045(3) 0.039(3) -0.002(2) -0.002(2) 0.012(2)

loop_
_atom_type_symbol
_atom_type_description
_atom_type_scat_dispersion_real
_atom_type_scat_dispersion_imag
_atom_type_scat_source
C C 0.0181 0.0091 'International Tables Vol C Tables 4.2.6.8 and 6.1.1.4'
H H 0.0000 0.0000 'International Tables Vol C Tables 4.2.6.8 and 6.1.1.4'
P P 0.2955 0.4335 'International Tables Vol C Tables 4.2.6.8 and 6.1.1.4'

loop_
_geom_angle_atom_site_label_1
_geom_angle_atom_site_label_2
_geom_angle_atom_site_label_3
_geom_angle
C59 P3 C93 99.99(17)
C59 P3 C99 103.38(18)
C93 P3 C99 103.32(18)
C62 P4 C105 98.33(17)
C62 P4 C111 102.52(18)
C105 P4 C111 103.30(19)
P3 C59 C60 122.2(3)
P3 C59 C86 124.4(3)
C60 C59 C86 113.1(3)
C59 C60 C61 123.8(3)
C59 C60 C79 115.6(3)
C61 C60 C79 120.5(3)
C60 C61 C62 125.6(3)
C60 C61 C70 120.1(3)
C62 C61 C70 114.2(3)
P4 C62 C61 121.7(3)
P4 C62 C63 124.3(3)
C61 C62 C63 113.7(3)
C62 C63 H63A 113.0
C62 C63 C64 106.7(3)
C62 C63 C76 105.1(3)
H63A C63 C64 113.0
H63A C63 C76 113.0
C64 C63 C76 105.2(3)
C63 C64 C65 126.8(3)
C63 C64 C69 113.6(3)
C65 C64 C69 119.6(4)
C64 C65 H65A 120.5
C64 C65 C66 119.1(4)
H65A C65 C66 120.5
C65 C66 H66A 119.7
C65 C66 C67 120.6(4)
H66A C66 C67 119.7
C66 C67 H67A 119.9
C66 C67 C68 120.2(4)
H67A C67 C68 119.9
C67 C68 H68A 120.1
C67 C68 C69 119.9(4)
H68A C68 C69 120.1
C64 C69 C68 120.7(4)
C64 C69 C70 112.7(3)
C68 C69 C70 126.6(4)
C61 C70 C69 106.3(3)
C61 C70 C71 103.2(3)
C61 C70 C77 113.8(3)
C69 C70 C71 104.6(3)
C69 C70 C77 113.6(3)
C71 C70 C77 114.3(3)
C70 C71 C72 125.9(3)
C70 C71 C76 113.8(3)
C72 C71 C76 120.3(4)
C71 C72 H72A 120.5
C71 C72 C73 119.0(4)
H72A C72 C73 120.5
C72 C73 H73A 119.5
C72 C73 C74 121.0(4)
H73A C73 C74 119.5
C73 C74 H74A 120.1
C73 C74 C75 119.7(4)
H74A C74 C75 120.1
C74 C75 H75A 120.3
C74 C75 C76 119.5(4)
H75A C75 C76 120.3
C63 C76 C71 112.9(3)
C63 C76 C75 126.6(3)
C71 C76 C75 120.5(4)
C70 C77 H77A 109.5
C70 C77 H77B 109.5
C70 C77 H77C 109.5
H77A C77 H77B 109.5
H77A C77 H77C 109.5
H77B C77 H77C 109.5
H78A C78 H78B 109.5
H78A C78 H78C 109.5
H78A C78 C79 109.5
H78B C78 H78C 109.5
H78B C78 C79 109.5
H78C C78 C79 109.5
C60 C79 C78 114.8(3)
C60 C79 C80 103.7(3)
C60 C79 C92 105.7(3)
C78 C79 C80 113.1(3)
C78 C79 C92 114.6(3)
C80 C79 C92 103.7(3)
C79 C80 C81 126.9(4)
C79 C80 C85 113.2(3)
C81 C80 C85 119.8(4)
C80 C81 H81A 120.3
C80 C81 C82 119.5(4)
H81A C81 C82 120.3
C81 C82 H82A 119.6
C81 C82 C83 120.8(4)
H82A C82 C83 119.6
C82 C83 H83A 119.5
C82 C83 C84 120.9(4)
H83A C83 C84 119.5
C83 C84 H84A 120.8
C83 C84 C85 118.3(4)
H84A C84 C85 120.8
C80 C85 C84 120.6(4)
C80 C85 C86 113.1(3)
C84 C85 C86 126.3(3)
C59 C86 C85 104.8(3)
C59 C86 H86A 113.1
C59 C86 C87 106.6(3)
C85 C86 H86A 113.1
C85 C86 C87 105.6(3)
H86A C86 C87 113.1
C86 C87 C88 126.3(4)
C86 C87 C92 113.1(3)
C88 C87 C92 120.5(4)
C87 C88 H88A 120.4
C87 C88 C89 119.2(4)
H88A C88 C89 120.4
C88 C89 H89A 119.8
C88 C89 C90 120.5(4)
H89A C89 C90 119.8
C89 C90 H90A 119.8
C89 C90 C91 120.4(4)
H90A C90 C91 119.8
C90 C91 H91A 120.3
C90 C91 C92 119.3(4)
H91A C91 C92 120.3
C79 C92 C87 113.4(3)
C79 C92 C91 126.7(4)
C87 C92 C91 119.9(4)
P3 C93 C94 123.7(3)
P3 C93 C98 116.9(3)
C94 C93 C98 119.5(4)
C93 C94 H94A 120.1
C93 C94 C95 119.8(4)
H94A C94 C95 120.1
C94 C95 H95A 119.9
C94 C95 C96 120.3(4)
H95A C95 C96 119.9
C95 C96 H96A 120.2
C95 C96 C97 119.6(4)
H96A C96 C97 120.2
C96 C97 H97A 120.0
C96 C97 C98 120.0(4)
H97A C97 C98 120.0
C93 C98 C97 120.7(4)
C93 C98 H98A 119.7
C97 C98 H98A 119.7
P3 C99 C100 124.1(3)
P3 C99 C104 117.0(3)
C100 C99 C104 118.6(4)
C99 C100 H10B 119.9
C99 C100 C101 120.2(4)
H10B C100 C101 119.9
C100 C101 H10C 119.7
C100 C101 C102 120.7(5)
H10C C101 C102 119.7
C101 C102 H10D 120.3
C101 C102 C103 119.5(4)
H10D C102 C103 120.3
C102 C103 H10E 119.9
C102 C103 C104 120.2(5)
H10E C103 C104 119.9
C99 C104 C103 120.8(5)
C99 C104 H10F 119.6
C103 C104 H10F 119.6
P4 C105 C106 116.1(3)
P4 C105 C110 125.6(3)
C106 C105 C110 118.3(4)
C105 C106 H10G 119.4
C105 C106 C107 121.3(4)
H10G C106 C107 119.4
C106 C107 H10H 119.9
C106 C107 C108 120.1(5)
H10H C107 C108 119.9
C107 C108 H10I 120.2
C107 C108 C109 119.6(4)
H10I C108 C109 120.2
C108 C109 H10J 119.8
C108 C109 C110 120.4(5)
H10J C109 C110 119.8
C105 C110 C109 120.3(5)
C105 C110 H11A 119.8
C109 C110 H11A 119.8
P4 C111 C112 125.7(3)
P4 C111 C116 116.4(3)
C112 C111 C116 117.9(4)
C111 C112 H11B 119.8
C111 C112 C113 120.5(5)
H11B C112 C113 119.8
C112 C113 H11C 119.6
C112 C113 C114 120.9(5)
H11C C113 C114 119.6
C113 C114 H11D 120.5
C113 C114 C115 119.0(5)
H11D C114 C115 120.5
C114 C115 H11E 119.6
C114 C115 C116 120.8(5)
H11E C115 C116 119.6
C111 C116 C115 121.0(5)
C111 C116 H11F 119.5
C115 C116 H11F 119.5
C1 P1 C35 99.80(18)
C1 P1 C41 103.10(18)
C35 P1 C41 102.68(19)
C4 P2 C47 101.72(18)
C4 P2 C53 100.12(18)
C47 P2 C53 103.62(19)
P1 C1 C2 121.1(3)
P1 C1 C5 125.7(3)
C2 C1 C5 113.1(3)
C1 C2 C3 124.3(4)
C1 C2 C12 115.5(3)
C3 C2 C12 120.1(3)
C2 C3 C4 124.8(3)
C2 C3 C21 121.1(3)
C4 C3 C21 114.1(3)
P2 C4 C3 120.4(3)
P2 C4 C28 125.6(3)
C3 C4 C28 113.8(3)
C1 C5 H5A 113.0
C1 C5 C6 105.2(3)
C1 C5 C18 106.6(3)
H5A C5 C6 113.0
H5A C5 C18 113.0
C6 C5 C18 105.4(3)
C5 C6 C7 126.6(4)
C5 C6 C11 112.7(3)
C7 C6 C11 120.7(4)
C6 C7 H7A 120.6
C6 C7 C8 118.8(4)
H7A C7 C8 120.6
C7 C8 H8A 119.6
C7 C8 C9 120.8(4)
H8A C8 C9 119.6
C8 C9 H9A 119.7
C8 C9 C10 120.6(4)
H9A C9 C10 119.7
C9 C10 H10A 120.5
C9 C10 C11 119.0(4)
H10A C10 C11 120.5
C6 C11 C10 120.2(4)
C6 C11 C12 113.7(3)
C10 C11 C12 126.1(4)
C2 C12 C11 103.9(3)
C2 C12 C13 105.5(3)
C2 C12 C19 114.9(3)
C11 C12 C13 103.4(3)
C11 C12 C19 114.0(3)
C13 C12 C19 114.0(3)
C12 C13 C14 126.3(4)
C12 C13 C18 113.6(3)
C14 C13 C18 120.0(4)
C13 C14 H14A 120.3
C13 C14 C15 119.5(4)
H14A C14 C15 120.3
C14 C15 H15A 119.7
C14 C15 C16 120.6(4)
H15A C15 C16 119.7
C15 C16 H16A 119.8
C15 C16 C17 120.5(4)
H16A C16 C17 119.8
C16 C17 H17A 120.7
C16 C17 C18 118.6(4)
H17A C17 C18 120.7
C5 C18 C13 113.1(3)
C5 C18 C17 126.1(4)
C13 C18 C17 120.8(4)
C12 C19 H19A 109.5
C12 C19 H19B 109.5
C12 C19 H19C 109.5
H19A C19 H19B 109.5
H19A C19 H19C 109.5
H19B C19 H19C 109.5
H20A C20 H20B 109.5
H20A C20 H20C 109.5
H20A C20 C21 109.5
H20B C20 H20C 109.5
H20B C20 C21 109.5
H20C C20 C21 109.5
C3 C21 C20 114.4(3)
C3 C21 C22 103.8(3)
C3 C21 C34 105.0(3)
C20 C21 C22 113.0(3)
C20 C21 C34 114.4(3)
C22 C21 C34 105.3(3)
C21 C22 C23 125.9(4)
C21 C22 C27 114.0(3)
C23 C22 C27 120.1(4)
C22 C23 H23A 120.8
C22 C23 C24 118.4(4)
H23A C23 C24 120.8
C23 C24 H24A 119.4
C23 C24 C25 121.2(4)
H24A C24 C25 119.4
C24 C25 H25A 119.9
C24 C25 C26 120.2(4)
H25A C25 C26 119.9
C25 C26 H26A 120.5
C25 C26 C27 118.9(4)
H26A C26 C27 120.5
C22 C27 C26 121.1(4)
C22 C27 C28 112.2(3)
C26 C27 C28 126.7(4)
C4 C28 C27 105.2(3)
C4 C28 H28A 113.0
C4 C28 C29 106.6(3)
C27 C28 H28A 113.0
C27 C28 C29 105.5(3)
H28A C28 C29 113.0
C28 C29 C30 126.0(4)
C28 C29 C34 113.0(3)
C30 C29 C34 120.9(4)
C29 C30 H30A 120.6
C29 C30 C31 118.8(4)
H30A C30 C31 120.6
C30 C31 H31A 119.6
C30 C31 C32 120.7(4)
H31A C31 C32 119.6
C31 C32 H32A 120.0
C31 C32 C33 120.0(4)
H32A C32 C33 120.0
C32 C33 H33A 120.2
C32 C33 C34 119.7(4)
H33A C33 C34 120.2
C21 C34 C29 113.4(3)
C21 C34 C33 126.7(4)
C29 C34 C33 119.8(4)
P1 C35 C36 124.4(4)
P1 C35 C40 117.1(3)
C36 C35 C40 118.5(4)
C35 C36 H36A 119.4
C35 C36 C37 121.1(5)
H36A C36 C37 119.4
C36 C37 H37A 120.2
C36 C37 C38 119.6(4)
H37A C37 C38 120.2
C37 C38 H38A 119.9
C37 C38 C39 120.2(4)
H38A C38 C39 119.9
C38 C39 H39A 119.6
C38 C39 C40 120.8(5)
H39A C39 C40 119.6
C35 C40 C39 119.7(4)
C35 C40 H40A 120.2
C39 C40 H40A 120.2
P1 C41 C42 124.3(3)
P1 C41 C46 117.1(3)
C42 C41 C46 118.4(4)
C41 C42 H42A 119.7
C41 C42 C43 120.5(4)
H42A C42 C43 119.7
C42 C43 H43A 119.4
C42 C43 C44 121.3(5)
H43A C43 C44 119.4
C43 C44 H44A 121.0
C43 C44 C45 118.0(5)
H44A C44 C45 121.0
C44 C45 H45A 119.5
C44 C45 C46 121.0(5)
H45A C45 C46 119.5
C41 C46 C45 120.7(4)
C41 C46 H46A 119.7
C45 C46 H46A 119.7
P2 C47 C48 117.0(3)
P2 C47 C52 124.9(3)
C48 C47 C52 117.9(4)
C47 C48 H48A 119.7
C47 C48 C49 120.6(4)
H48A C48 C49 119.7
C48 C49 H49A 119.8
C48 C49 C50 120.3(5)
H49A C49 C50 119.8
C49 C50 H50A 120.2
C49 C50 C51 119.5(4)
H50A C50 C51 120.2
C50 C51 H51A 120.0
C50 C51 C52 120.1(4)
H51A C51 C52 120.0
C47 C52 C51 121.5(4)
C47 C52 H52A 119.2
C51 C52 H52A 119.2
P2 C53 C54 124.6(3)
P2 C53 C58 116.3(3)
C54 C53 C58 119.1(4)
C53 C54 H54A 120.1
C53 C54 C55 119.7(5)
H54A C54 C55 120.1
C54 C55 H55A 119.5
C54 C55 C56 121.0(5)
H55A C55 C56 119.5
C55 C56 H56A 120.2
C55 C56 C57 119.7(5)
H56A C56 C57 120.2
C56 C57 H57A 120.2
C56 C57 C58 119.5(5)
H57A C57 C58 120.2
C53 C58 C57 120.9(5)
C53 C58 H58A 119.5
C57 C58 H58A 119.5

loop_
_geom_bond_atom_site_label_1
_geom_bond_atom_site_label_2
_geom_bond_distance
P3 C59 1.830(4)
P3 C93 1.840(4)
P3 C99 1.843(4)
P4 C62 1.827(4)
P4 C105 1.836(4)
P4 C111 1.846(4)
C59 C60 1.328(5)
C59 C86 1.533(5)
C60 C61 1.486(5)
C60 C79 1.541(5)
C61 C62 1.342(5)
C61 C70 1.563(5)
C62 C63 1.533(5)
C63 H63A 1.000
C63 C64 1.515(5)
C63 C76 1.523(5)
C64 C65 1.397(6)
C64 C69 1.400(5)
C65 H65A 0.950
C65 C66 1.387(6)
C66 H66A 0.950
C66 C67 1.384(6)
C67 H67A 0.950
C67 C68 1.388(6)
C68 H68A 0.950
C68 C69 1.364(6)
C69 C70 1.536(5)
C70 C71 1.529(5)
C70 C77 1.520(5)
C71 C72 1.377(6)
C71 C76 1.389(5)
C72 H72A 0.950
C72 C73 1.395(6)
C73 H73A 0.950
C73 C74 1.371(6)
C74 H74A 0.950
C74 C75 1.398(6)
C75 H75A 0.950
C75 C76 1.377(6)
C77 H77A 0.980
C77 H77B 0.980
C77 H77C 0.980
C78 H78A 0.980
C78 H78B 0.980
C78 H78C 0.980
C78 C79 1.519(5)
C79 C80 1.541(5)
C79 C92 1.541(5)
C80 C81 1.378(5)
C80 C85 1.393(6)
C81 H81A 0.950
C81 C82 1.380(6)
C82 H82A 0.950
C82 C83 1.368(6)
C83 H83A 0.950
C83 C84 1.386(6)
C84 H84A 0.950
C84 C85 1.392(5)
C85 C86 1.518(5)
C86 H86A 1.000
C86 C87 1.527(5)
C87 C88 1.388(5)
C87 C92 1.387(6)
C88 H88A 0.950
C88 C89 1.376(6)
C89 H89A 0.950
C89 C90 1.377(6)
C90 H90A 0.950
C90 C91 1.393(6)
C91 H91A 0.950
C91 C92 1.378(6)
C93 C94 1.390(6)
C93 C98 1.377(6)
C94 H94A 0.950
C94 C95 1.403(6)
C95 H95A 0.950
C95 C96 1.368(6)
C96 H96A 0.950
C96 C97 1.397(6)
C97 H97A 0.950
C97 C98 1.382(6)
C98 H98A 0.950
C99 C100 1.391(6)
C99 C104 1.380(6)
C100 H10B 0.9500
C100 C101 1.386(6)
C101 H10C 0.950
C101 C102 1.368(8)
C102 H10D 0.950
C102 C103 1.381(8)
C103 H10E 0.950
C103 C104 1.382(7)
C104 H10F 0.950
C105 C106 1.384(7)
C105 C110 1.381(6)
C106 H10G 0.950
C106 C107 1.382(7)
C107 H10H 0.950
C107 C108 1.373(7)
C108 H10I 0.950
C108 C109 1.371(8)
C109 H10J 0.950
C109 C110 1.399(7)
C110 H11A 0.950
C111 C112 1.386(6)
C111 C116 1.391(6)
C112 H11B 0.950
C112 C113 1.378(7)
C113 H11C 0.950
C113 C114 1.376(8)
C114 H11D 0.950
C114 C115 1.367(8)
C115 H11E 0.950
C115 C116 1.370(7)
C116 H11F 0.950
P1 C1 1.831(4)
P1 C35 1.837(4)
P1 C41 1.845(4)
P2 C4 1.831(4)
P2 C47 1.837(4)
P2 C53 1.848(4)
C1 C2 1.322(5)
C1 C5 1.534(5)
C2 C3 1.477(5)
C2 C12 1.550(5)
C3 C4 1.341(5)
C3 C21 1.554(5)
C4 C28 1.524(5)
C5 H5A 1.000
C5 C6 1.522(6)
C5 C18 1.517(5)
C6 C7 1.383(6)
C6 C11 1.390(6)
C7 H7A 0.950
C7 C8 1.391(6)
C8 H8A 0.950
C8 C9 1.375(7)
C9 H9A 0.950
C9 C10 1.392(7)
C10 H10A 0.950
C10 C11 1.387(6)
C11 C12 1.528(6)
C12 C13 1.541(5)
C12 C19 1.513(6)
C13 C14 1.390(6)
C13 C18 1.379(6)
C14 H14A 0.950
C14 C15 1.377(6)
C15 H15A 0.950
C15 C16 1.388(6)
C16 H16A 0.950
C16 C17 1.383(6)
C17 H17A 0.950
C17 C18 1.398(6)
C19 H19A 0.980
C19 H19B 0.980
C19 H19C 0.980
C20 H20A 0.980
C20 H20B 0.980
C20 H20C 0.980
C20 C21 1.520(5)
C21 C22 1.536(5)
C21 C34 1.523(5)
C22 C23 1.384(6)
C22 C27 1.393(5)
C23 H23A 0.950
C23 C24 1.398(6)
C24 H24A 0.950
C24 C25 1.375(7)
C25 H25A 0.950
C25 C26 1.392(6)
C26 H26A 0.950
C26 C27 1.375(6)
C27 C28 1.520(6)
C28 H28A 1.000
C28 C29 1.531(6)
C29 C30 1.388(6)
C29 C34 1.387(6)
C30 H30A 0.950
C30 C31 1.380(6)
C31 H31A 0.950
C31 C32 1.394(7)
C32 H32A 0.950
C32 C33 1.382(6)
C33 H33A 0.950
C33 C34 1.386(6)
C35 C36 1.388(6)
C35 C40 1.392(6)
C36 H36A 0.950
C36 C37 1.371(7)
C37 H37A 0.950
C37 C38 1.378(8)
C38 H38A 0.950
C38 C39 1.357(7)
C39 H39A 0.950
C39 C40 1.384(6)
C40 H40A 0.950
C41 C42 1.387(6)
C41 C46 1.384(6)
C42 H42A 0.950
C42 C43 1.369(7)
C43 H43A 0.950
C43 C44 1.377(8)
C44 H44A 0.950
C44 C45 1.390(8)
C45 H45A 0.950
C45 C46 1.366(7)
C46 H46A 0.950
C47 C48 1.388(6)
C47 C52 1.382(6)
C48 H48A 0.950
C48 C49 1.387(6)
C49 H49A 0.950
C49 C50 1.370(7)
C50 H50A 0.950
C50 C51 1.377(7)
C51 H51A 0.950
C51 C52 1.373(6)
C52 H52A 0.950
C53 C54 1.390(6)
C53 C58 1.371(7)
C54 H54A 0.950
C54 C55 1.381(7)
C55 H55A 0.950
C55 C56 1.363(8)
C56 H56A 0.950
C56 C57 1.382(9)
C57 H57A 0.950
C57 C58 1.387(7)
C58 H58A 0.950

loop_
_geom_torsion_atom_site_label_1
_geom_torsion_atom_site_label_2
_geom_torsion_atom_site_label_3
_geom_torsion_atom_site_label_4
_geom_torsion
C93 P3 C59 C60 150.3(3)
C93 P3 C59 C86 -22.8(3)
C99 P3 C59 C60 -103.3(3)
C99 P3 C59 C86 83.6(3)
P3 C59 C60 C61 2.2(5)
P3 C59 C60 C79 -176.4(3)
C86 C59 C60 C61 176.0(3)
C86 C59 C60 C79 -2.7(4)
C59 C60 C61 C62 -85.0(5)
C59 C60 C61 C70 92.7(4)
C79 C60 C61 C62 93.6(4)
C79 C60 C61 C70 -88.8(4)
C60 C61 C62 P4 1.8(5)
C60 C61 C62 C63 175.5(3)
C70 C61 C62 P4 -176.0(2)
C70 C61 C62 C63 -2.3(4)
C105 P4 C62 C61 143.7(3)
C105 P4 C62 C63 -29.4(3)
C111 P4 C62 C61 -110.6(3)
C111 P4 C62 C63 76.3(3)
P4 C62 C63 C64 -129.9(3)
P4 C62 C63 C76 118.7(3)
C61 C62 C63 C64 56.5(4)
C61 C62 C63 C76 -54.9(4)
C62 C63 C64 C65 128.6(4)
C62 C63 C64 C69 -54.7(4)
C76 C63 C64 C65 -120.1(4)
C76 C63 C64 C69 56.6(4)
C63 C64 C65 C66 177.2(4)
C69 C64 C65 C66 0.7(5)
C64 C65 C66 C67 0.4(6)
C65 C66 C67 C68 -0.7(6)
C66 C67 C68 C69 0.0(6)
C67 C68 C69 C64 1.1(6)
C67 C68 C69 C70 -176.6(4)
C63 C64 C69 C68 -178.4(3)
C63 C64 C69 C70 -0.4(4)
C65 C64 C69 C68 -1.4(6)
C65 C64 C69 C70 176.5(3)
C64 C69 C70 C61 53.4(4)
C64 C69 C70 C71 -55.4(4)
C64 C69 C70 C77 179.4(3)
C68 C69 C70 C61 -128.8(4)
C68 C69 C70 C71 122.4(4)
C68 C69 C70 C77 -2.8(5)
C60 C61 C70 C69 129.5(3)
C60 C61 C70 C71 -120.7(3)
C60 C61 C70 C77 3.7(5)
C62 C61 C70 C69 -52.6(4)
C62 C61 C70 C71 57.2(4)
C62 C61 C70 C77 -178.4(3)
C61 C70 C71 C72 125.0(4)
C61 C70 C71 C76 -54.9(4)
C69 C70 C71 C72 -123.9(4)
C69 C70 C71 C76 56.2(4)
C77 C70 C71 C72 0.9(5)
C77 C70 C71 C76 -179.0(3)
C70 C71 C72 C73 179.9(4)
C76 C71 C72 C73 -0.1(6)
C71 C72 C73 C74 -0.3(6)
C72 C73 C74 C75 0.6(6)
C73 C74 C75 C76 -0.5(6)
C74 C75 C76 C63 -179.2(4)
C74 C75 C76 C71 0.1(6)
C70 C71 C76 C63 -0.5(4)
C70 C71 C76 C75 -179.8(3)
C72 C71 C76 C63 179.6(3)
C72 C71 C76 C75 0.2(6)
C62 C63 C76 C71 56.4(4)
C62 C63 C76 C75 -124.3(4)
C64 C63 C76 C71 -56.1(4)
C64 C63 C76 C75 123.2(4)
C59 C60 C79 C78 -179.4(3)
C59 C60 C79 C80 56.7(4)
C59 C60 C79 C92 -52.1(4)
C61 C60 C79 C78 1.9(5)
C61 C60 C79 C80 -122.0(3)
C61 C60 C79 C92 129.3(3)
C60 C79 C80 C81 126.8(4)
C60 C79 C80 C85 -52.1(4)
C78 C79 C80 C81 1.8(5)
C78 C79 C80 C85 -177.1(3)
C92 C79 C80 C81 -122.9(4)
C92 C79 C80 C85 58.2(4)
C79 C80 C81 C82 -176.8(4)
C85 C80 C81 C82 2.1(6)
C80 C81 C82 C83 -0.1(6)
C81 C82 C83 C84 -1.5(6)
C82 C83 C84 C85 1.2(6)
C83 C84 C85 C80 0.8(6)
C83 C84 C85 C86 -179.1(4)
C79 C80 C85 C84 176.6(3)
C79 C80 C85 C86 -3.5(4)
C81 C80 C85 C84 -2.4(5)
C81 C80 C85 C86 177.5(3)
C80 C85 C86 C59 58.1(4)
C80 C85 C86 C87 -54.3(4)
C84 C85 C86 C59 -122.1(4)
C84 C85 C86 C87 125.6(4)
P3 C59 C86 C85 118.6(3)
P3 C59 C86 C87 -129.8(3)
C60 C59 C86 C85 -55.0(4)
C60 C59 C86 C87 56.6(4)
C59 C86 C87 C88 128.6(4)
C59 C86 C87 C92 -53.8(4)
C85 C86 C87 C88 -120.4(4)
C85 C86 C87 C92 57.2(4)
C86 C87 C88 C89 178.6(4)
C92 C87 C88 C89 1.2(6)
C87 C88 C89 C90 0.8(6)
C88 C89 C90 C91 -1.2(6)
C89 C90 C91 C92 -0.3(6)
C90 C91 C92 C79 -176.8(4)
C90 C91 C92 C87 2.2(6)
C86 C87 C92 C79 -1.3(4)
C86 C87 C92 C91 179.6(3)
C88 C87 C92 C79 176.5(3)
C88 C87 C92 C91 -2.7(6)
C60 C79 C92 C87 53.4(4)
C60 C79 C92 C91 -127.5(4)
C78 C79 C92 C87 -179.1(3)
C78 C79 C92 C91 0.0(5)
C80 C79 C92 C87 -55.3(4)
C80 C79 C92 C91 123.8(4)
C59 P3 C93 C94 114.4(3)
C59 P3 C93 C98 -66.2(3)
C99 P3 C93 C94 8.0(4)
C99 P3 C93 C98 -172.7(3)
P3 C93 C94 C95 178.6(3)
C98 C93 C94 C95 -0.8(6)
C93 C94 C95 C96 3.1(6)
C94 C95 C96 C97 -3.1(6)
C95 C96 C97 C98 0.7(6)
P3 C93 C98 C97 179.1(3)
C94 C93 C98 C97 -1.6(6)
C96 C97 C98 C93 1.6(6)
C59 P3 C99 C100 -6.5(4)
C59 P3 C99 C104 166.3(3)
C93 P3 C99 C100 97.3(4)
C93 P3 C99 C104 -89.9(3)
P3 C99 C100 C101 169.6(4)
C104 C99 C100 C101 -3.0(6)
C99 C100 C101 C102 2.5(7)
C100 C101 C102 C103 0.1(8)
C101 C102 C103 C104 -2.0(8)
P3 C99 C104 C103 -172.0(4)
C100 C99 C104 C103 1.1(6)
C102 C103 C104 C99 1.3(7)
C62 P4 C105 C106 -71.3(4)
C62 P4 C105 C110 108.9(4)
C111 P4 C105 C106 -176.3(3)
C111 P4 C105 C110 3.8(4)
P4 C105 C106 C107 179.9(4)
C110 C105 C106 C107 -0.3(7)
C105 C106 C107 C108 -0.2(8)
C106 C107 C108 C109 0.4(8)
C107 C108 C109 C110 -0.2(7)
P4 C105 C110 C109 -179.6(4)
C106 C105 C110 C109 0.5(6)
C108 C109 C110 C105 -0.3(7)
C62 P4 C111 C112 -37.7(4)
C62 P4 C111 C116 141.4(3)
C105 P4 C111 C112 64.1(4)
C105 P4 C111 C116 -116.8(3)
P4 C111 C112 C113 178.4(4)
C116 C111 C112 C113 -0.7(7)
C111 C112 C113 C114 -0.5(8)
C112 C113 C114 C115 0.4(8)
C113 C114 C115 C116 0.9(7)
C114 C115 C116 C111 -2.1(7)
P4 C111 C116 C115 -177.2(3)
C112 C111 C116 C115 1.9(6)
C35 P1 C1 C2 151.8(3)
C35 P1 C1 C5 -22.9(4)
C41 P1 C1 C2 -102.6(3)
C41 P1 C1 C5 82.7(3)
P1 C1 C2 C3 -0.9(5)
P1 C1 C2 C12 -177.1(3)
C5 C1 C2 C3 174.5(3)
C5 C1 C2 C12 -1.8(5)
C1 C2 C3 C4 -83.3(5)
C1 C2 C3 C21 96.4(5)
C12 C2 C3 C4 92.9(5)
C12 C2 C3 C21 -87.4(4)
C2 C3 C4 P2 4.2(5)
C2 C3 C4 C28 179.4(3)
C21 C3 C4 P2 -175.5(3)
C21 C3 C4 C28 -0.3(5)
C47 P2 C4 C3 -105.9(3)
C47 P2 C4 C28 79.4(3)
C53 P2 C4 C3 147.7(3)
C53 P2 C4 C28 -26.9(4)
P1 C1 C5 C6 119.9(3)
P1 C1 C5 C18 -128.5(3)
C2 C1 C5 C6 -55.2(4)
C2 C1 C5 C18 56.4(4)
C1 C5 C6 C7 -121.7(4)
C1 C5 C6 C11 57.1(4)
C18 C5 C6 C7 125.9(4)
C18 C5 C6 C11 -55.3(4)
C5 C6 C7 C8 179.9(4)
C11 C6 C7 C8 1.1(6)
C6 C7 C8 C9 0.5(6)
C7 C8 C9 C10 -1.8(7)
C8 C9 C10 C11 1.4(6)
C9 C10 C11 C6 0.3(6)
C9 C10 C11 C12 -177.9(4)
C5 C6 C11 C10 179.5(3)
C5 C6 C11 C12 -2.1(4)
C7 C6 C11 C10 -1.5(6)
C7 C6 C11 C12 176.8(3)
C6 C11 C12 C2 -52.8(4)
C6 C11 C12 C13 57.2(4)
C6 C11 C12 C19 -178.5(3)
C10 C11 C12 C2 125.5(4)
C10 C11 C12 C13 -124.6(4)
C10 C11 C12 C19 -0.3(5)
C1 C2 C12 C11 56.2(4)
C1 C2 C12 C13 -52.2(4)
C1 C2 C12 C19 -178.7(4)
C3 C2 C12 C11 -120.3(4)
C3 C2 C12 C13 131.3(3)
C3 C2 C12 C19 4.9(5)
C2 C12 C13 C14 -128.2(4)
C2 C12 C13 C18 52.4(4)
C11 C12 C13 C14 123.0(4)
C11 C12 C13 C18 -56.3(4)
C19 C12 C13 C14 -1.2(6)
C19 C12 C13 C18 179.4(3)
C12 C13 C14 C15 -178.4(4)
C18 C13 C14 C15 0.9(6)
C13 C14 C15 C16 -0.3(7)
C14 C15 C16 C17 -0.4(7)
C15 C16 C17 C18 0.6(6)
C12 C13 C18 C5 0.2(5)
C12 C13 C18 C17 178.6(3)
C14 C13 C18 C5 -179.2(4)
C14 C13 C18 C17 -0.8(6)
C16 C17 C18 C5 178.2(4)
C16 C17 C18 C13 0.0(6)
C1 C5 C18 C13 -55.1(4)
C1 C5 C18 C17 126.6(4)
C6 C5 C18 C13 56.4(4)
C6 C5 C18 C17 -122.0(4)
C2 C3 C21 C20 -0.9(5)
C2 C3 C21 C22 -124.4(3)
C2 C3 C21 C34 125.3(4)
C4 C3 C21 C20 178.9(3)
C4 C3 C21 C22 55.3(4)
C4 C3 C21 C34 -55.0(4)
C3 C21 C22 C23 126.4(4)
C3 C21 C22 C27 -54.2(4)
C20 C21 C22 C23 2.0(5)
C20 C21 C22 C27 -178.6(3)
C34 C21 C22 C23 -123.5(4)
C34 C21 C22 C27 55.9(4)
C21 C22 C23 C24 179.8(4)
C27 C22 C23 C24 0.4(6)
C22 C23 C24 C25 0.4(6)
C23 C24 C25 C26 -0.1(6)
C24 C25 C26 C27 -1.1(6)
C25 C26 C27 C22 1.9(6)
C25 C26 C27 C28 -178.4(4)
C21 C22 C27 C26 179.0(3)
C21 C22 C27 C28 -0.8(4)
C23 C22 C27 C26 -1.6(6)
C23 C22 C27 C28 178.6(3)
C22 C27 C28 C4 56.8(4)
C22 C27 C28 C29 -55.7(4)
C26 C27 C28 C4 -123.0(4)
C26 C27 C28 C29 124.6(4)
P2 C4 C28 C27 118.2(3)
P2 C4 C28 C29 -130.1(3)
C3 C4 C28 C27 -56.8(4)
C3 C4 C28 C29 54.9(4)
C4 C28 C29 C30 124.6(4)
C4 C28 C29 C34 -53.4(4)
C27 C28 C29 C30 -123.9(4)
C27 C28 C29 C34 58.1(4)
C28 C29 C30 C31 -178.1(4)
C34 C29 C30 C31 -0.2(6)
C29 C30 C31 C32 0.5(7)
C30 C31 C32 C33 -1.1(7)
C31 C32 C33 C34 1.4(7)
C32 C33 C34 C21 180.0(4)
C32 C33 C34 C29 -1.1(6)
C28 C29 C34 C21 -2.3(5)
C28 C29 C34 C33 178.7(4)
C30 C29 C34 C21 179.6(4)
C30 C29 C34 C33 0.6(6)
C3 C21 C34 C29 55.6(4)
C3 C21 C34 C33 -125.5(4)
C20 C21 C34 C29 -178.3(3)
C20 C21 C34 C33 0.7(6)
C22 C21 C34 C29 -53.6(4)
C22 C21 C34 C33 125.3(4)
C1 P1 C35 C36 119.7(3)
C1 P1 C35 C40 -61.6(3)
C41 P1 C35 C36 13.8(4)
C41 P1 C35 C40 -167.5(3)
P1 C35 C36 C37 179.6(3)
C40 C35 C36 C37 1.0(6)
C35 C36 C37 C38 1.6(6)
C36 C37 C38 C39 -2.3(7)
C37 C38 C39 C40 0.4(7)
C38 C39 C40 C35 2.1(7)
P1 C35 C40 C39 178.5(3)
C36 C35 C40 C39 -2.8(6)
C1 P1 C41 C42 -17.4(4)
C1 P1 C41 C46 157.6(3)
C35 P1 C41 C42 86.0(4)
C35 P1 C41 C46 -99.0(3)
P1 C41 C42 C43 175.0(5)
C46 C41 C42 C43 0.0(8)
C41 C42 C43 C44 0.5(10)
C42 C43 C44 C45 0.5(10)
C43 C44 C45 C46 -2.1(9)
C44 C45 C46 C41 2.7(8)
P1 C41 C46 C45 -177.0(4)
C42 C41 C46 C45 -1.6(7)
C4 P2 C47 C48 158.2(3)
C4 P2 C47 C52 -15.7(4)
C53 P2 C47 C48 -98.2(3)
C53 P2 C47 C52 87.9(4)
P2 C47 C48 C49 -173.7(3)
C52 C47 C48 C49 0.6(6)
C47 C48 C49 C50 -0.5(7)
C48 C49 C50 C51 0.3(7)
C49 C50 C51 C52 -0.3(7)
C50 C51 C52 C47 0.5(7)
P2 C47 C52 C51 173.3(3)
C48 C47 C52 C51 -0.6(6)
C4 P2 C53 C54 93.5(4)
C4 P2 C53 C58 -88.1(4)
C47 P2 C53 C54 -11.3(4)
C47 P2 C53 C58 167.1(4)
P2 C53 C54 C55 -179.9(3)
C58 C53 C54 C55 1.8(6)
C53 C54 C55 C56 -1.4(7)
C54 C55 C56 C57 0.5(8)
C55 C56 C57 C58 0.0(8)
P2 C53 C58 C57 -179.8(4)
C54 C53 C58 C57 -1.3(7)
C56 C57 C58 C53 0.4(8)
